data_4103244
loop_
_publ_author_name
'Jonathan L. Sessler'
'Jiajia Cai'
'Han-Yuan Gong'
'Xiaoping Yang'
'Jonathan F. Arambula'
'Benjamin P. Hay'

_publ_section_title
;
 A Pyrrolyl-Based Triazolophane: A Macrocyclic Receptor With CH and NH
 Donor Groups That Exhibits a Preference for Pyrophosphate Anions
;
_journal_name_full 'Journal of the American Chemical Society'
_journal_page_first 14058
_journal_page_last 14060
_journal_paper_doi 10.1021/ja107098r
_journal_volume 132
_journal_year 2010
_chemical_formula_moiety 'C50 H52 N16, 4(C H4 O), O'
_chemical_formula_sum 'C54 H68 N16 O5'
_chemical_formula_weight 1021.24
_chemical_name_systematic
; 
 ? 
;
_space_group_IT_number 13
_symmetry_cell_setting monoclinic
_symmetry_space_group_name_Hall '-P 2yc'
_symmetry_space_group_name_H-M 'P 1 2/c 1'
_atom_sites_solution_hydrogens geom
_atom_sites_solution_primary direct
_atom_sites_solution_secondary difmap
_audit_creation_method SHELXL-97
_cell_angle_alpha 90.00
_cell_angle_beta 125.38(3)
_cell_angle_gamma 90.00
_cell_formula_units_Z 2
_cell_length_a 18.799(4)
_cell_length_b 7.4924(15)
_cell_length_c 23.685(5)
_cell_measurement_reflns_used 3378
_cell_measurement_temperature 223(2)
_cell_measurement_theta_max 27.4894
_cell_measurement_theta_min 2.0997
_cell_volume 2720.0(14)
_computing_cell_refinement 'Collect software, Nonius B.V. 1998'
_computing_data_collection 'Collect software, Nonius B.V. 1998'
_computing_data_reduction
;
DENZO and Scalepack (Otwinoski and Minor, 1997)
;
_computing_molecular_graphics 'XP SHELXTL/PC, Siemens Analytical'
_computing_structure_refinement 'XL SHELXTL/PC, Siemens Analytical'
_computing_structure_solution
;

SIR97 - Altomare A., Burla M.C., Camalli M., Cascarano G.L., Giacovazzo C., 
Guagliardi A., Moliterni A.G.G., Polidori G.,Spagna R.
;
_diffrn_ambient_temperature 223(1)
_diffrn_detector_area_resol_mean 13.6612
_diffrn_measured_fraction_theta_full 0.998
_diffrn_measured_fraction_theta_max 0.998
_diffrn_measurement_device_type 'Mercury2 (2x2 bin mode)'
_diffrn_measurement_method dtprofit.ref
_diffrn_radiation_monochromator 'Graphite Monochromator'
_diffrn_radiation_source 'Sealed tube'
_diffrn_radiation_type MoK\a
_diffrn_radiation_wavelength 0.710747
_diffrn_reflns_av_R_equivalents 0.1952
_diffrn_reflns_av_sigmaI/netI 0.1734
_diffrn_reflns_limit_h_max 22
_diffrn_reflns_limit_h_min -22
_diffrn_reflns_limit_k_max 8
_diffrn_reflns_limit_k_min -8
_diffrn_reflns_limit_l_max 22
_diffrn_reflns_limit_l_min -28
_diffrn_reflns_number 20062
_diffrn_reflns_theta_full 25.00
_diffrn_reflns_theta_max 25.00
_diffrn_reflns_theta_min 3.03
_exptl_absorpt_coefficient_mu 0.084
_exptl_absorpt_correction_T_max 1.0000
_exptl_absorpt_correction_T_min 0.7997
_exptl_absorpt_correction_type multi-scan
_exptl_absorpt_process_details 'DENZO and Scalepack (Otwinoski and Minor, 1997)'
_exptl_crystal_colour Colorless
_exptl_crystal_density_diffrn 1.247
_exptl_crystal_density_method 'not measured'
_exptl_crystal_description Prism
_exptl_crystal_F_000 1088
_exptl_crystal_size_max 0.31
_exptl_crystal_size_mid 0.13
_exptl_crystal_size_min 0.02
_refine_diff_density_max 0.274
_refine_diff_density_min -0.452
_refine_diff_density_rms 0.070
_refine_ls_extinction_method none
_refine_ls_goodness_of_fit_ref 0.986
_refine_ls_hydrogen_treatment constr
_refine_ls_matrix_type full
_refine_ls_number_parameters 339
_refine_ls_number_reflns 4785
_refine_ls_number_restraints 0
_refine_ls_restrained_S_all 0.986
_refine_ls_R_factor_all 0.1945
_refine_ls_R_factor_gt 0.0929
_refine_ls_shift/su_max 0.000
_refine_ls_shift/su_mean 0.000
_refine_ls_structure_factor_coef Fsqd
_refine_ls_weighting_details 'calc w=1/[\s^2^(Fo^2^)+(0.0991P)^2^+0.0000P] where P=(Fo^2^+2Fc^2^)/3'
_refine_ls_weighting_scheme calc
_refine_ls_wR_factor_gt 0.2083
_refine_ls_wR_factor_ref 0.2700
_reflns_number_gt 2102
_reflns_number_total 4785
_reflns_threshold_expression >2sigma(I)
_cod_data_source_file ja107098r_si_003.cif
_cod_data_source_block Ligand
_cod_original_cell_volume 2719.9(9)
_cod_database_code 4103244

loop_
_symmetry_equiv_pos_as_xyz
'x, y, z'
'-x, y, -z+1/2'
'-x, -y, -z'
'x, -y, z-1/2'

loop_
_atom_site_label
_atom_site_type_symbol
_atom_site_fract_x
_atom_site_fract_y
_atom_site_fract_z
_atom_site_U_iso_or_equiv
_atom_site_adp_type
_atom_site_occupancy
_atom_site_symmetry_multiplicity
_atom_site_calc_flag
_atom_site_refinement_flags
N1 N 0.4458(2) 1.2440(5) 0.3101(2) 0.0580(12) Uani 1 1 d .
N2 N 0.4639(2) 1.4198(5) 0.3149(2) 0.0724(14) Uani 1 1 d .
N3 N 0.5463(2) 1.4383(5) 0.3686(2) 0.0713(14) Uani 1 1 d .
N4 N 0.7019(2) 1.0867(5) 0.4864(2) 0.0563(12) Uani 1 1 d .
H4A H 0.6790 0.9884 0.4644 0.068 Uiso 1 1 calc R
N5 N 0.8186(2) 0.6853(5) 0.6560(2) 0.0549(12) Uani 1 1 d .
H5A H 0.8724 0.6542 0.6772 0.066 Uiso 1 1 calc R
N6 N 0.8619(2) 0.3672(5) 0.7440(2) 0.0631(13) Uani 1 1 d .
N7 N 0.8586(2) 0.2174(5) 0.7716(2) 0.0609(12) Uani 1 1 d .
N8 N 0.7748(2) 0.1949(5) 0.7486(2) 0.0577(12) Uani 1 1 d .
C1 C 0.1892(3) 1.0622(6) 0.1761(3) 0.0590(15) Uani 1 1 d .
H1C H 0.1323 1.0202 0.1469 0.088 Uiso 1 1 calc R
C2 C 0.2125(3) 1.2226(6) 0.1616(3) 0.0563(14) Uani 1 1 d .
C3 C 0.2989(3) 1.2784(6) 0.2047(3) 0.0543(14) Uani 1 1 d .
H3A H 0.3162 1.3823 0.1943 0.065 Uiso 1 1 calc R
C4 C 0.3590(3) 1.1808(6) 0.2626(3) 0.0538(14) Uani 1 1 d .
C5 C 0.3362(3) 1.0239(6) 0.2787(3) 0.0561(14) Uani 1 1 d .
H5C H 0.3767 0.9594 0.3183 0.084 Uiso 1 1 calc R
C6 C 0.5158(3) 1.1532(6) 0.3608(3) 0.0601(15) Uani 1 1 d .
H6B H 0.5196 1.0306 0.3681 0.072 Uiso 1 1 calc R
C7 C 0.5801(3) 1.2752(6) 0.3992(3) 0.0568(15) Uani 1 1 d .
C8 C 0.6667(3) 1.2538(6) 0.4622(3) 0.0507(13) Uani 1 1 d .
C9 C 0.7230(3) 1.3738(6) 0.5130(3) 0.0609(15) Uani 1 1 d .
H9A H 0.7161 1.4971 0.5112 0.073 Uiso 1 1 calc R
C10 C 0.7922(3) 1.2763(6) 0.5679(3) 0.0567(15) Uani 1 1 d .
H10A H 0.8394 1.3238 0.6091 0.068 Uiso 1 1 calc R
C11 C 0.7787(3) 1.1004(6) 0.5507(3) 0.0524(13) Uani 1 1 d .
C12 C 0.8311(3) 0.9341(6) 0.5910(3) 0.0552(14) Uani 1 1 d .
C13 C 0.8470(3) 0.8178(6) 0.5452(3) 0.0658(16) Uani 1 1 d .
H13A H 0.7920 0.7799 0.5046 0.099 Uiso 1 1 calc R
H13B H 0.8810 0.7150 0.5709 0.099 Uiso 1 1 calc R
H13C H 0.8779 0.8863 0.5316 0.099 Uiso 1 1 calc R
C14 C 0.9194(3) 0.9947(7) 0.6559(3) 0.0746(18) Uani 1 1 d .
H14A H 0.9097 1.0669 0.6843 0.112 Uiso 1 1 calc R
H14B H 0.9503 1.0631 0.6422 0.112 Uiso 1 1 calc R
H14C H 0.9533 0.8919 0.6816 0.112 Uiso 1 1 calc R
C15 C 0.7808(3) 0.8267(6) 0.6112(3) 0.0530(14) Uani 1 1 d .
C16 C 0.6951(3) 0.8304(7) 0.5888(3) 0.0617(15) Uani 1 1 d .
H16A H 0.6534 0.9129 0.5581 0.074 Uiso 1 1 calc R
C17 C 0.6809(3) 0.6878(7) 0.6201(3) 0.0649(16) Uani 1 1 d .
H17A H 0.6286 0.6582 0.6135 0.078 Uiso 1 1 calc R
C18 C 0.7594(3) 0.6008(6) 0.6622(3) 0.0545(14) Uani 1 1 d .
C19 C 0.7793(3) 0.4393(6) 0.7028(3) 0.0538(14) Uani 1 1 d .
C20 C 0.7247(3) 0.3301(6) 0.7065(3) 0.0612(15) Uani 1 1 d .
H20A H 0.6651 0.3452 0.6846 0.073 Uiso 1 1 calc R
C21 C 0.7496(3) 0.0345(6) 0.7663(3) 0.0570(14) Uani 1 1 d .
C22 C 0.1426(3) 1.3289(7) 0.0970(3) 0.0615(15) Uani 1 1 d .
C23 C 0.0657(3) 1.3671(8) 0.1023(3) 0.0799(18) Uani 1 1 d .
H23A H 0.0214 1.4332 0.0623 0.120 Uiso 1 1 calc R
H23B H 0.0862 1.4355 0.1433 0.120 Uiso 1 1 calc R
H23C H 0.0417 1.2563 0.1044 0.120 Uiso 1 1 calc R
C24 C 0.1106(4) 1.2165(7) 0.0324(3) 0.0829(19) Uani 1 1 d .
H24A H 0.1584 1.1929 0.0293 0.124 Uiso 1 1 calc R
H24B H 0.0658 1.2804 -0.0081 0.124 Uiso 1 1 calc R
H24C H 0.0874 1.1056 0.0354 0.124 Uiso 1 1 calc R
C25 C 0.1768(3) 1.5088(7) 0.0920(3) 0.0824(19) Uani 1 1 d .
H25A H 0.2247 1.4898 0.0887 0.124 Uiso 1 1 calc R
H25B H 0.1960 1.5783 0.1325 0.124 Uiso 1 1 calc R
H25C H 0.1310 1.5712 0.0516 0.124 Uiso 1 1 calc R
C26 C 0.6268(4) 0.8155(8) 0.3354(4) 0.091(2) Uani 1 1 d .
H26A H 0.6015 0.9295 0.3150 0.136 Uiso 1 1 calc R
H26B H 0.5969 0.7239 0.3010 0.136 Uiso 1 1 calc R
H26C H 0.6874 0.8158 0.3529 0.136 Uiso 1 1 calc R
C27 C 0.5483(5) 0.2548(10) 0.5308(4) 0.128(3) Uani 1 1 d .
H27A H 0.5383 0.3776 0.5166 0.192 Uiso 1 1 calc R
H27B H 0.5154 0.1795 0.4907 0.192 Uiso 1 1 calc R
H27C H 0.6093 0.2281 0.5551 0.192 Uiso 1 1 calc R
O1 O 0.6189(2) 0.7825(5) 0.3901(2) 0.0778(12) Uani 1 1 d .
H1A H 0.5993 0.6819 0.3860 0.117 Uiso 1 1 calc R
O2 O 0.5217(3) 0.2241(7) 0.5748(3) 0.143(2) Uani 1 1 d .
H2C H 0.4730 0.2665 0.5573 0.214 Uiso 1 1 calc R
O1W O 1.0000 0.5361(6) 0.7500 0.0712(16) Uani 1 2 d S

loop_
_atom_site_aniso_label
_atom_site_aniso_U_11
_atom_site_aniso_U_22
_atom_site_aniso_U_33
_atom_site_aniso_U_23
_atom_site_aniso_U_13
_atom_site_aniso_U_12
N1 0.034(2) 0.033(2) 0.071(3) 0.006(2) 0.010(2) -0.0015(16)
N2 0.043(2) 0.040(3) 0.087(3) 0.012(2) 0.010(2) -0.0010(19)
N3 0.040(2) 0.038(2) 0.086(3) 0.012(2) 0.008(2) -0.0024(18)
N4 0.037(2) 0.029(2) 0.071(3) 0.005(2) 0.013(2) -0.0005(16)
N5 0.039(2) 0.037(2) 0.070(3) 0.007(2) 0.022(2) 0.0062(18)
N6 0.044(2) 0.045(3) 0.074(3) 0.012(2) 0.019(2) 0.0002(18)
N7 0.036(2) 0.049(3) 0.079(3) 0.014(2) 0.022(2) -0.0008(18)
N8 0.037(2) 0.036(2) 0.072(3) 0.008(2) 0.015(2) 0.0017(17)
C1 0.039(3) 0.040(3) 0.073(4) 0.008(3) 0.018(3) 0.002(2)
C2 0.041(3) 0.043(3) 0.066(4) 0.005(3) 0.019(3) 0.008(2)
C3 0.041(3) 0.040(3) 0.067(4) 0.007(3) 0.022(3) 0.005(2)
C4 0.035(3) 0.040(3) 0.063(3) 0.007(3) 0.014(3) 0.000(2)
C5 0.034(3) 0.044(3) 0.067(4) 0.005(3) 0.016(3) 0.002(2)
C6 0.037(3) 0.043(3) 0.068(4) 0.006(3) 0.012(3) 0.001(2)
C7 0.036(3) 0.039(3) 0.070(4) 0.007(3) 0.016(3) 0.000(2)
C8 0.038(3) 0.037(3) 0.062(3) 0.005(2) 0.021(3) -0.005(2)
C9 0.045(3) 0.039(3) 0.074(4) -0.001(3) 0.020(3) -0.001(2)
C10 0.046(3) 0.036(3) 0.061(3) 0.000(3) 0.016(3) -0.003(2)
C11 0.034(2) 0.039(3) 0.061(3) 0.003(3) 0.014(3) -0.004(2)
C12 0.038(3) 0.043(3) 0.060(3) 0.006(3) 0.014(3) -0.001(2)
C13 0.053(3) 0.043(3) 0.088(4) 0.005(3) 0.033(3) 0.007(2)
C14 0.037(3) 0.061(4) 0.084(4) 0.013(3) 0.011(3) -0.001(2)
C15 0.039(3) 0.035(3) 0.064(4) 0.006(2) 0.018(3) 0.001(2)
C16 0.045(3) 0.045(3) 0.081(4) 0.016(3) 0.029(3) 0.005(2)
C17 0.047(3) 0.045(3) 0.085(4) 0.006(3) 0.028(3) 0.005(2)
C18 0.042(3) 0.042(3) 0.070(4) -0.001(3) 0.027(3) -0.004(2)
C19 0.040(3) 0.039(3) 0.066(4) -0.002(3) 0.022(3) -0.002(2)
C20 0.043(3) 0.044(3) 0.075(4) 0.009(3) 0.021(3) 0.004(2)
C21 0.041(3) 0.045(3) 0.065(4) 0.007(3) 0.020(3) 0.000(2)
C22 0.041(3) 0.049(3) 0.065(4) 0.011(3) 0.014(3) 0.005(2)
C23 0.053(3) 0.079(4) 0.085(4) 0.014(3) 0.027(3) 0.015(3)
C24 0.074(4) 0.063(4) 0.072(4) -0.002(3) 0.020(3) 0.007(3)
C25 0.060(3) 0.057(4) 0.087(4) 0.027(3) 0.018(3) 0.007(3)
C26 0.087(5) 0.068(4) 0.115(6) 0.004(4) 0.057(4) 0.006(3)
C27 0.124(7) 0.138(8) 0.128(7) 0.005(6) 0.076(6) -0.012(5)
O1 0.074(3) 0.046(2) 0.094(3) -0.004(2) 0.038(2) -0.0116(18)
O2 0.092(4) 0.152(5) 0.154(5) 0.028(4) 0.053(4) 0.011(3)
O1W 0.044(3) 0.046(3) 0.091(4) 0.000 0.020(3) 0.000

loop_
_atom_type_symbol
_atom_type_description
_atom_type_scat_dispersion_real
_atom_type_scat_dispersion_imag
_atom_type_scat_source
C C 0.0033 0.0016 'International Tables Vol C Tables 4.2.6.8 and 6.1.1.4'
H H 0.0000 0.0000 'International Tables Vol C Tables 4.2.6.8 and 6.1.1.4'
N N 0.0061 0.0033 'International Tables Vol C Tables 4.2.6.8 and 6.1.1.4'
O O 0.0106 0.0060 'International Tables Vol C Tables 4.2.6.8 and 6.1.1.4'

loop_
_geom_angle_atom_site_label_1
_geom_angle_atom_site_label_2
_geom_angle_atom_site_label_3
_geom_angle
_geom_angle_site_symmetry_1
_geom_angle_site_symmetry_3
C6 N1 N2 110.6(4) . .
C6 N1 C4 128.3(4) . .
N2 N1 C4 120.6(4) . .
N3 N2 N1 106.2(3) . .
N2 N3 C7 109.9(4) . .
C11 N4 C8 109.8(4) . .
C11 N4 H4A 125.1 . .
C8 N4 H4A 125.1 . .
C18 N5 C15 110.6(4) . .
C18 N5 H5A 124.7 . .
C15 N5 H5A 124.7 . .
N7 N6 C19 109.1(4) . .
N6 N7 N8 106.6(3) . .
N7 N8 C20 111.0(4) . .
N7 N8 C21 119.4(4) . .
C20 N8 C21 129.4(4) . .
C21 C1 C2 119.9(4) 3_666 .
C21 C1 H1C 120.1 3_666 .
C2 C1 H1C 120.1 . .
C1 C2 C3 118.7(4) . .
C1 C2 C22 118.9(4) . .
C3 C2 C22 122.4(4) . .
C4 C3 C2 120.5(4) . .
C4 C3 H3A 119.8 . .
C2 C3 H3A 119.8 . .
C5 C4 C3 121.4(4) . .
C5 C4 N1 117.6(4) . .
C3 C4 N1 121.0(4) . .
C4 C5 C21 117.6(4) . 3_666
C4 C5 H5C 121.2 . .
C21 C5 H5C 121.2 3_666 .
N1 C6 C7 106.8(4) . .
N1 C6 H6B 126.6 . .
C7 C6 H6B 126.6 . .
C6 C7 N3 106.5(4) . .
C6 C7 C8 130.5(4) . .
N3 C7 C8 123.0(4) . .
N4 C8 C9 106.8(4) . .
N4 C8 C7 120.9(4) . .
C9 C8 C7 131.6(4) . .
C8 C9 C10 107.5(4) . .
C8 C9 H9A 126.3 . .
C10 C9 H9A 126.3 . .
C11 C10 C9 108.5(4) . .
C11 C10 H10A 125.8 . .
C9 C10 H10A 125.8 . .
C10 C11 N4 107.4(4) . .
C10 C11 C12 131.4(4) . .
N4 C11 C12 121.1(4) . .
C15 C12 C11 109.7(4) . .
C15 C12 C14 110.5(4) . .
C11 C12 C14 108.4(4) . .
C15 C12 C13 109.4(4) . .
C11 C12 C13 109.6(4) . .
C14 C12 C13 109.3(4) . .
C12 C13 H13A 109.5 . .
C12 C13 H13B 109.5 . .
H13A C13 H13B 109.5 . .
C12 C13 H13C 109.5 . .
H13A C13 H13C 109.5 . .
H13B C13 H13C 109.5 . .
C12 C14 H14A 109.5 . .
C12 C14 H14B 109.5 . .
H14A C14 H14B 109.5 . .
C12 C14 H14C 109.5 . .
H14A C14 H14C 109.5 . .
H14B C14 H14C 109.5 . .
N5 C15 C16 106.4(4) . .
N5 C15 C12 121.1(4) . .
C16 C15 C12 132.3(4) . .
C15 C16 C17 108.5(4) . .
C15 C16 H16A 125.8 . .
C17 C16 H16A 125.8 . .
C18 C17 C16 106.9(5) . .
C18 C17 H17A 126.5 . .
C16 C17 H17A 126.5 . .
N5 C18 C17 107.6(5) . .
N5 C18 C19 123.0(4) . .
C17 C18 C19 129.2(5) . .
C20 C19 N6 107.7(4) . .
C20 C19 C18 129.1(4) . .
N6 C19 C18 123.2(4) . .
N8 C20 C19 105.7(4) . .
N8 C20 H20A 127.1 . .
C19 C20 H20A 127.1 . .
C1 C21 C5 121.8(4) 3_666 3_666
C1 C21 N8 120.1(4) 3_666 .
C5 C21 N8 118.0(4) 3_666 .
C25 C22 C24 110.3(5) . .
C25 C22 C2 112.2(4) . .
C24 C22 C2 108.9(4) . .
C25 C22 C23 107.3(4) . .
C24 C22 C23 109.7(4) . .
C2 C22 C23 108.4(4) . .
C22 C23 H23A 109.5 . .
C22 C23 H23B 109.5 . .
H23A C23 H23B 109.5 . .
C22 C23 H23C 109.5 . .
H23A C23 H23C 109.5 . .
H23B C23 H23C 109.5 . .
C22 C24 H24A 109.5 . .
C22 C24 H24B 109.5 . .
H24A C24 H24B 109.5 . .
C22 C24 H24C 109.5 . .
H24A C24 H24C 109.5 . .
H24B C24 H24C 109.5 . .
C22 C25 H25A 109.5 . .
C22 C25 H25B 109.5 . .
H25A C25 H25B 109.5 . .
C22 C25 H25C 109.5 . .
H25A C25 H25C 109.5 . .
H25B C25 H25C 109.5 . .
O1 C26 H26A 109.5 . .
O1 C26 H26B 109.5 . .
H26A C26 H26B 109.5 . .
O1 C26 H26C 109.5 . .
H26A C26 H26C 109.5 . .
H26B C26 H26C 109.5 . .
O2 C27 H27A 109.5 . .
O2 C27 H27B 109.5 . .
H27A C27 H27B 109.5 . .
O2 C27 H27C 109.5 . .
H27A C27 H27C 109.5 . .
H27B C27 H27C 109.5 . .
C26 O1 H1A 109.5 . .
C27 O2 H2C 109.5 . .

loop_
_geom_bond_atom_site_label_1
_geom_bond_atom_site_label_2
_geom_bond_distance
_geom_bond_site_symmetry_2
N1 C6 1.343(5) .
N1 N2 1.349(5) .
N1 C4 1.424(5) .
N2 N3 1.325(5) .
N3 C7 1.374(5) .
N4 C11 1.367(5) .
N4 C8 1.376(5) .
N4 H4A 0.8600 .
N5 C18 1.362(5) .
N5 C15 1.370(5) .
N5 H5A 0.8600 .
N6 N7 1.319(5) .
N6 C19 1.378(5) .
N7 N8 1.346(5) .
N8 C20 1.349(5) .
N8 C21 1.441(6) .
C1 C21 1.375(6) 3_666
C1 C2 1.388(6) .
C1 H1C 0.9300 .
C2 C3 1.390(6) .
C2 C22 1.541(6) .
C3 C4 1.378(6) .
C3 H3A 0.9300 .
C4 C5 1.378(6) .
C5 C21 1.392(6) 3_666
C5 H5C 0.9300 .
C6 C7 1.361(6) .
C6 H6B 0.9300 .
C7 C8 1.445(6) .
C8 C9 1.380(6) .
C9 C10 1.399(6) .
C9 H9A 0.9300 .
C10 C11 1.359(6) .
C10 H10A 0.9300 .
C11 C12 1.531(6) .
C12 C15 1.515(6) .
C12 C14 1.540(6) .
C12 C13 1.551(7) .
C13 H13A 0.9600 .
C13 H13B 0.9600 .
C13 H13C 0.9600 .
C14 H14A 0.9600 .
C14 H14B 0.9600 .
C14 H14C 0.9600 .
C15 C16 1.374(6) .
C16 C17 1.411(7) .
C16 H16A 0.9300 .
C17 C18 1.375(6) .
C17 H17A 0.9300 .
C18 C19 1.454(7) .
C19 C20 1.354(6) .
C20 H20A 0.9300 .
C21 C1 1.375(6) 3_666
C21 C5 1.392(6) 3_666
C22 C25 1.527(7) .
C22 C24 1.533(7) .
C22 C23 1.548(7) .
C23 H23A 0.9600 .
C23 H23B 0.9600 .
C23 H23C 0.9600 .
C24 H24A 0.9600 .
C24 H24B 0.9600 .
C24 H24C 0.9600 .
C25 H25A 0.9600 .
C25 H25B 0.9600 .
C25 H25C 0.9600 .
C26 O1 1.409(7) .
C26 H26A 0.9600 .
C26 H26B 0.9600 .
C26 H26C 0.9600 .
C27 O2 1.412(9) .
C27 H27A 0.9600 .
C27 H27B 0.9600 .
C27 H27C 0.9600 .
O1 H1A 0.8200 .
O2 H2C 0.8200 .
